data_2213669
loop_
_publ_author_name
'Alouani, Khaled'
'Guesmi, Abderrahmen'
'Driss, Ahmed'

_publ_section_title
;Le ligand neutre
 bis(<i>N</i>,<i>N</i>,<i>N</i>',<i>N</i>'-t\'etram\'ethyls\'el\'enophosphoramidoyl)m\'ethylamine
;
_journal_coeditor_code BH2099
_journal_issue 6
_journal_name_full 'Acta Crystallographica Section E'
_journal_page_first o2972
_journal_page_last o2972
_journal_paper_doi 10.1107/S1600536807022970
_journal_volume 63
_journal_year 2007
_chemical_formula_iupac 'C9 H27 N5 P2 Se2'
_chemical_formula_moiety 'C9 H27 N5 P2 Se2'
_chemical_formula_sum 'C9 H27 N5 P2 Se2'
_chemical_formula_weight 425.22
_chemical_name_common C9H27N5P2Se2
_chemical_name_systematic
;
bis(N,N,N',N'-tetramethylselenophosphoramidoyl)methylamine
;
_space_group_IT_number 14
_symmetry_cell_setting monoclinic
_symmetry_space_group_name_Hall '-P 2ybc'
_symmetry_space_group_name_H-M 'P 1 21/c 1'
_atom_sites_solution_hydrogens geom
_atom_sites_solution_primary direct
_atom_sites_solution_secondary difmap
_audit_creation_method SHELXL97
_cell_angle_alpha 90.00
_cell_angle_beta 95.68(4)
_cell_angle_gamma 90.00
_cell_formula_units_Z 4
_cell_length_a 11.525(4)
_cell_length_b 11.202(6)
_cell_length_c 12.908(6)
_cell_measurement_reflns_used 25
_cell_measurement_temperature 293(2)
_cell_measurement_theta_max 14.91
_cell_measurement_theta_min 11.40
_cell_volume 1658.3(13)
_computing_cell_refinement 'CAD-4 EXPRESS'
_computing_data_collection 'CAD-4 EXPRESS (Duisenberg, 1992)'
_computing_data_reduction 'XCAD4 (Harms & Wocadlo, 1995)'
_computing_molecular_graphics 'DIAMOND (Brandenburg, 1998)'
_computing_publication_material SHELXL97
_computing_structure_refinement 'SHELXL97 (Sheldrick, 1997)'
_computing_structure_solution 'SHELXS97 (Sheldrick, 1997)'
_diffrn_ambient_temperature 293(2)
_diffrn_measured_fraction_theta_full 1.000
_diffrn_measured_fraction_theta_max 1.000
_diffrn_measurement_device_type 'Enraf--Nonius CAD-4'
_diffrn_measurement_method \w/2\q
_diffrn_radiation_monochromator graphite
_diffrn_radiation_source 'fine-focus sealed tube'
_diffrn_radiation_type MoK\a
_diffrn_radiation_wavelength 0.71073
_diffrn_reflns_av_R_equivalents 0.0495
_diffrn_reflns_av_sigmaI/netI 0.0785
_diffrn_reflns_limit_h_max 13
_diffrn_reflns_limit_h_min 0
_diffrn_reflns_limit_k_max 13
_diffrn_reflns_limit_k_min 0
_diffrn_reflns_limit_l_max 15
_diffrn_reflns_limit_l_min -15
_diffrn_reflns_number 3163
_diffrn_reflns_theta_full 25.24
_diffrn_reflns_theta_max 25.24
_diffrn_reflns_theta_min 2.41
_diffrn_standards_decay_% 3
_diffrn_standards_interval_time 120
_diffrn_standards_number 2
_exptl_absorpt_coefficient_mu 4.645
_exptl_absorpt_correction_T_max 0.498
_exptl_absorpt_correction_T_min 0.381
_exptl_absorpt_correction_type psi-scan
_exptl_absorpt_process_details '(North <i>et al.</i>,  1968)'
_exptl_crystal_colour white
_exptl_crystal_density_diffrn 1.703
_exptl_crystal_density_method 'not measured'
_exptl_crystal_description parallelepiped
_exptl_crystal_F_000 856
_exptl_crystal_size_max 0.20
_exptl_crystal_size_mid 0.20
_exptl_crystal_size_min 0.15
_refine_diff_density_max 1.195
_refine_diff_density_min -0.754
_refine_ls_extinction_method none
_refine_ls_goodness_of_fit_ref 0.991
_refine_ls_hydrogen_treatment constr
_refine_ls_matrix_type full
_refine_ls_number_parameters 172
_refine_ls_number_reflns 3007
_refine_ls_number_restraints 0
_refine_ls_restrained_S_all 0.991
_refine_ls_R_factor_all 0.1415
_refine_ls_R_factor_gt 0.0665
_refine_ls_shift/su_max 0.000
_refine_ls_shift/su_mean 0.000
_refine_ls_structure_factor_coef Fsqd
_refine_ls_weighting_details 'calc w = 1/[\s^2^(Fo^2^)+(0.1128P)^2^] where P=(Fo^2^+2Fc^2^)/3'
_refine_ls_weighting_scheme calc
_refine_ls_wR_factor_gt 0.1548
_refine_ls_wR_factor_ref 0.1930
_reflns_number_gt 1584
_reflns_number_total 3007
_reflns_threshold_expression I>2\s(I)
_cod_data_source_file bh2099.cif
_cod_data_source_block I
_cod_original_sg_symbol_H-M 'P 21/c'
_cod_database_code 2213669
_cod_database_fobs_code 2213669

loop_
_symmetry_equiv_pos_as_xyz
'x, y, z'
'-x, y+1/2, -z+1/2'
'-x, -y, -z'
'x, -y-1/2, z-1/2'

loop_
_atom_site_type_symbol
_atom_site_label
_atom_site_fract_x
_atom_site_fract_y
_atom_site_fract_z
_atom_site_U_iso_or_equiv
_atom_site_adp_type
_atom_site_calc_flag
_atom_site_refinement_flags
_atom_site_occupancy
P P1 0.34331(18) 0.48657(17) 0.19364(15) 0.0375(5) Uani d . 1
P P2 0.13366(19) 0.46216(17) 0.31991(15) 0.0381(5) Uani d . 1
Se Se1 0.31423(10) 0.65203(8) 0.15216(9) 0.0694(4) Uani d . 1
Se Se2 0.12448(11) 0.34297(9) 0.43767(8) 0.0694(4) Uani d . 1
N N1 0.2247(5) 0.4206(5) 0.2309(4) 0.0356(15) Uani d . 1
N N2 0.4459(5) 0.4667(6) 0.2909(5) 0.0448(16) Uani d . 1
N N3 0.3857(6) 0.4187(6) 0.0935(5) 0.0490(18) Uani d . 1
N N4 0.0090(6) 0.4783(7) 0.2482(5) 0.0516(18) Uani d . 1
N N5 0.1756(6) 0.5829(6) 0.3662(5) 0.0443(16) Uani d . 1
C C1 0.2007(9) 0.3098(8) 0.1906(8) 0.065(3) Uani d . 1
H H1 0.1930 0.3140 0.1160 0.080 Uiso calc R 1
H H2 0.1292 0.2812 0.2139 0.080 Uiso calc R 1
H H3 0.2630 0.2563 0.2136 0.080 Uiso calc R 1
C C2 0.4459(9) 0.3796(9) 0.3679(7) 0.065(3) Uani d . 1
H H4 0.5001 0.3177 0.3548 0.080 Uiso calc R 1
H H5 0.3691 0.3463 0.3674 0.080 Uiso calc R 1
H H6 0.4684 0.4149 0.4347 0.080 Uiso calc R 1
C C3 0.2662(9) 0.5941(9) 0.4530(7) 0.071(3) Uani d . 1
H H7 0.3285 0.6427 0.4323 0.080 Uiso calc R 1
H H8 0.2957 0.5164 0.4727 0.080 Uiso calc R 1
H H9 0.2340 0.6307 0.5110 0.080 Uiso calc R 1
C C4 -0.1022(8) 0.4755(10) 0.2966(9) 0.076(3) Uani d . 1
H H10 -0.1348 0.5543 0.2962 0.080 Uiso calc R 1
H H11 -0.0879 0.4477 0.3671 0.080 Uiso calc R 1
H H12 -0.1558 0.4226 0.2579 0.080 Uiso calc R 1
C C5 0.5581(9) 0.5224(11) 0.2896(9) 0.081(3) Uani d . 1
H H13 0.5840 0.5511 0.3581 0.080 Uiso calc R 1
H H14 0.5521 0.5881 0.2416 0.080 Uiso calc R 1
H H15 0.6130 0.4652 0.2683 0.080 Uiso calc R 1
C C6 0.4616(10) 0.3235(8) 0.1027(9) 0.076(3) Uani d . 1
H H16 0.4182 0.2503 0.0979 0.080 Uiso calc R 1
H H17 0.5077 0.3273 0.1687 0.080 Uiso calc R 1
H H18 0.5119 0.3266 0.0477 0.080 Uiso calc R 1
C C7 0.1145(9) 0.6847(8) 0.3385(8) 0.068(3) Uani d . 1
H H19 0.0667 0.7059 0.3924 0.080 Uiso calc R 1
H H20 0.0660 0.6712 0.2747 0.080 Uiso calc R 1
H H21 0.1681 0.7485 0.3288 0.080 Uiso calc R 1
C C8 -0.0029(9) 0.5091(11) 0.1383(8) 0.080(3) Uani d . 1
H H22 -0.0530 0.4523 0.1004 0.080 Uiso calc R 1
H H23 0.0724 0.5079 0.1126 0.080 Uiso calc R 1
H H24 -0.0360 0.5875 0.1293 0.080 Uiso calc R 1
C C9 0.3327(11) 0.4376(10) -0.0141(7) 0.081(4) Uani d . 1
H H25 0.3929 0.4409 -0.0604 0.080 Uiso calc R 1
H H26 0.2901 0.5114 -0.0179 0.080 Uiso calc R 1
H H27 0.2806 0.3729 -0.0341 0.080 Uiso calc R 1

loop_
_atom_site_aniso_label
_atom_site_aniso_U_11
_atom_site_aniso_U_22
_atom_site_aniso_U_33
_atom_site_aniso_U_12
_atom_site_aniso_U_13
_atom_site_aniso_U_23
P1 0.0319(12) 0.0365(10) 0.0450(11) -0.0016(9) 0.0087(9) -0.0008(8)
P2 0.0343(12) 0.0375(10) 0.0436(11) -0.0012(9) 0.0097(9) 0.0017(8)
Se1 0.0676(8) 0.0414(5) 0.1028(8) -0.0017(5) 0.0273(6) 0.0182(5)
Se2 0.0947(9) 0.0548(6) 0.0632(6) 0.0019(6) 0.0298(5) 0.0186(4)
N1 0.032(4) 0.033(3) 0.043(3) -0.008(3) 0.011(3) 0.000(3)
N2 0.023(4) 0.059(4) 0.053(4) -0.006(3) 0.006(3) -0.004(3)
N3 0.053(5) 0.049(4) 0.045(4) -0.010(4) 0.010(3) -0.011(3)
N4 0.023(4) 0.068(5) 0.064(4) -0.002(3) 0.003(3) 0.000(3)
N5 0.037(4) 0.039(4) 0.057(4) 0.007(3) 0.003(3) 0.001(3)
C1 0.061(7) 0.044(5) 0.092(7) -0.024(5) 0.030(5) -0.021(5)
C2 0.056(7) 0.068(6) 0.070(6) 0.015(5) 0.000(5) 0.021(5)
C3 0.070(8) 0.066(6) 0.074(7) 0.001(6) -0.004(6) -0.027(5)
C4 0.034(6) 0.087(7) 0.109(8) -0.001(5) 0.014(5) -0.027(6)
C5 0.057(7) 0.107(9) 0.079(7) -0.021(7) 0.002(6) -0.003(6)
C6 0.083(9) 0.061(7) 0.089(7) 0.009(6) 0.035(6) -0.019(5)
C7 0.067(8) 0.038(5) 0.101(8) 0.012(5) 0.017(6) 0.005(5)
C8 0.047(6) 0.112(9) 0.077(7) -0.007(6) -0.014(5) 0.022(6)
C9 0.110(10) 0.089(8) 0.046(5) -0.030(7) 0.014(6) -0.010(5)

loop_
_atom_type_symbol
_atom_type_description
_atom_type_scat_dispersion_real
_atom_type_scat_dispersion_imag
_atom_type_scat_source
P P 0.1023 0.0942 'International Tables Vol C Tables 4.2.6.8 and 6.1.1.4'
N N 0.0061 0.0033 'International Tables Vol C Tables 4.2.6.8 and 6.1.1.4'
Se Se -0.0929 2.2259 'International Tables Vol C Tables 4.2.6.8 and 6.1.1.4'
C C 0.0033 0.0016 'International Tables Vol C Tables 4.2.6.8 and 6.1.1.4'
H H 0.0000 0.0000 'International Tables Vol C Tables 4.2.6.8 and 6.1.1.4'

loop_
_geom_angle_atom_site_label_1
_geom_angle_atom_site_label_2
_geom_angle_atom_site_label_3
_geom_angle
N3 P1 N2 107.1(4)
N3 P1 N1 110.1(3)
N2 P1 N1 105.5(3)
N3 P1 Se1 106.6(3)
N2 P1 Se1 115.3(3)
N1 P1 Se1 112.2(2)
N5 P2 N4 110.2(4)
N5 P2 N1 108.2(3)
N4 P2 N1 102.4(3)
N5 P2 Se2 109.0(3)
N4 P2 Se2 112.7(3)
N1 P2 Se2 114.1(2)
C1 N1 P1 115.8(5)
C1 N1 P2 113.1(5)
P1 N1 P2 130.9(4)
C2 N2 C5 112.1(7)
C2 N2 P1 125.8(6)
C5 N2 P1 120.7(6)
C6 N3 C9 113.1(8)
C6 N3 P1 122.4(6)
C9 N3 P1 123.7(7)
C8 N4 C4 114.6(8)
C8 N4 P2 124.7(6)
C4 N4 P2 120.4(7)
C7 N5 C3 116.1(7)
C7 N5 P2 119.9(6)
C3 N5 P2 123.2(6)
N1 C1 H1 109.5
N1 C1 H2 109.5
H1 C1 H2 109.5
N1 C1 H3 109.5
H1 C1 H3 109.5
H2 C1 H3 109.5
N2 C2 H4 109.5
N2 C2 H5 109.5
H4 C2 H5 109.5
N2 C2 H6 109.5
H4 C2 H6 109.5
H5 C2 H6 109.5
N5 C3 H7 109.5
N5 C3 H8 109.5
H7 C3 H8 109.5
N5 C3 H9 109.5
H7 C3 H9 109.5
H8 C3 H9 109.5
N4 C4 H10 109.5
N4 C4 H11 109.5
H10 C4 H11 109.5
N4 C4 H12 109.5
H10 C4 H12 109.5
H11 C4 H12 109.5
N2 C5 H13 109.5
N2 C5 H14 109.5
H13 C5 H14 109.5
N2 C5 H15 109.5
H13 C5 H15 109.5
H14 C5 H15 109.5
N3 C6 H16 109.5
N3 C6 H17 109.5
H16 C6 H17 109.5
N3 C6 H18 109.5
H16 C6 H18 109.5
H17 C6 H18 109.5
N5 C7 H19 109.5
N5 C7 H20 109.5
H19 C7 H20 109.5
N5 C7 H21 109.5
H19 C7 H21 109.5
H20 C7 H21 109.5
N4 C8 H22 109.5
N4 C8 H23 109.5
H22 C8 H23 109.5
N4 C8 H24 109.5
H22 C8 H24 109.5
H23 C8 H24 109.5
N3 C9 H25 109.5
N3 C9 H26 109.5
H25 C9 H26 109.5
N3 C9 H27 109.5
H25 C9 H27 109.5
H26 C9 H27 109.5

loop_
_geom_bond_atom_site_label_1
_geom_bond_atom_site_label_2
_geom_bond_distance
P1 N3 1.617(7)
P1 N2 1.652(7)
P1 N1 1.665(6)
P1 Se1 1.949(2)
P2 N5 1.537(7)
P2 N4 1.641(7)
P2 N1 1.696(6)
P2 Se2 2.034(2)
N1 C1 1.364(10)
N2 C2 1.394(10)
N2 C5 1.436(11)
N3 C6 1.377(12)
N3 C9 1.476(11)
N4 C8 1.453(11)
N4 C4 1.480(12)
N5 C7 1.369(10)
N5 C3 1.459(11)
C1 H1 0.9600
C1 H2 0.9600
C1 H3 0.9600
C2 H4 0.9600
C2 H5 0.9600
C2 H6 0.9600
C3 H7 0.9600
C3 H8 0.9600
C3 H9 0.9600
C4 H10 0.9600
C4 H11 0.9600
C4 H12 0.9600
C5 H13 0.9600
C5 H14 0.9600
C5 H15 0.9600
C6 H16 0.9600
C6 H17 0.9600
C6 H18 0.9600
C7 H19 0.9600
C7 H20 0.9600
C7 H21 0.9600
C8 H22 0.9600
C8 H23 0.9600
C8 H24 0.9600
C9 H25 0.9600
C9 H26 0.9600
C9 H27 0.9600

loop_
_geom_hbond_atom_site_label_D
_geom_hbond_atom_site_label_H
_geom_hbond_atom_site_label_A
_geom_hbond_site_symmetry_A
_geom_hbond_distance_DH
_geom_hbond_distance_HA
_geom_hbond_distance_DA
_geom_hbond_angle_DHA
C1 H1 Se2 4_565 0.96 2.94 3.714(9) 138.4
C2 H4 Se1 2_645 0.96 2.84 3.788(10) 169.5

loop_
_cod_related_entry_id
_cod_related_entry_database
_cod_related_entry_code
1 ChemSpider 30655241
